data_4067355
loop_
_publ_author_name
'Villalobos, Janette M.'
'Hickman, Amanda J.'
'Sanford, Melanie S.'

_publ_section_title
;
 Platinum(II) Complexes Containing Quaternized Nitrogen Ligands:
 Synthesis, Stability, and Evaluation as Catalysts for Methane and Benzene
 H/D Exchange
;
_journal_issue 1
_journal_name_full Organometallics
_journal_page_first 257
_journal_paper_doi 10.1021/om900889k
_journal_volume 29
_journal_year 2010
_chemical_formula_moiety 'C10 H12 Cl N4 O Pt S, F6 P'
_chemical_formula_sum 'C10 H12 Cl F6 N4 O P Pt S'
_chemical_formula_weight 611.81
_chemical_name_systematic
; 
 ? 
;
_space_group_IT_number 2
_symmetry_cell_setting triclinic
_symmetry_space_group_name_Hall '-P 1'
_symmetry_space_group_name_H-M 'P -1'
_atom_sites_solution_hydrogens geom
_atom_sites_solution_primary direct
_atom_sites_solution_secondary difmap
_audit_creation_method SHELXL-97
_cell_angle_alpha 89.924(2)
_cell_angle_beta 73.190(2)
_cell_angle_gamma 76.363(2)
_cell_formula_units_Z 2
_cell_length_a 9.2567(12)
_cell_length_b 9.6582(12)
_cell_length_c 10.1176(13)
_cell_measurement_temperature 85(2)
_cell_volume 839.31(19)
_computing_cell_refinement 'Bruker SAINT'
_computing_data_collection 'Bruker SMART-APEX'
_computing_data_reduction 'Bruker SAINT'
_computing_molecular_graphics 'Bruker SHELXTL'
_computing_publication_material 'Bruker SHELXTL'
_computing_structure_refinement 'SHELXL-97 (Sheldrick, 2008)'
_computing_structure_solution 'SHELXS-97 (Sheldrick, 2008)'
_diffrn_ambient_temperature 85(2)
_diffrn_measured_fraction_theta_full 0.992
_diffrn_measured_fraction_theta_max 0.992
_diffrn_measurement_device_type 'CCD area detector'
_diffrn_measurement_method 'phi and omega scans'
_diffrn_radiation_monochromator graphite
_diffrn_radiation_source 'fine-focus sealed tube'
_diffrn_radiation_type MoK\a
_diffrn_radiation_wavelength 0.71073
_diffrn_reflns_av_R_equivalents 0.0460
_diffrn_reflns_av_sigmaI/netI 0.0240
_diffrn_reflns_limit_h_max 12
_diffrn_reflns_limit_h_min -11
_diffrn_reflns_limit_k_max 12
_diffrn_reflns_limit_k_min -12
_diffrn_reflns_limit_l_max 13
_diffrn_reflns_limit_l_min -13
_diffrn_reflns_number 50231
_diffrn_reflns_theta_full 28.39
_diffrn_reflns_theta_max 28.39
_diffrn_reflns_theta_min 2.18
_exptl_absorpt_coefficient_mu 8.808
_exptl_absorpt_correction_T_max 0.3797
_exptl_absorpt_correction_T_min 0.2565
_exptl_absorpt_correction_type multi-scan
_exptl_absorpt_process_details
; 
  Blessing, R. Acta Cryst. (1995) A51 33-38. 
  Sheldrick, G.  TWINABS  (Version 2008/4), Bruker AXS scaling and 
  corrections for twinned crystals University of Gottingen, Germany 2009. 
;
_exptl_crystal_colour 'pale yellow'
_exptl_crystal_density_diffrn 2.421
_exptl_crystal_density_method 'not measured'
_exptl_crystal_description blocks
_exptl_crystal_F_000 576
_exptl_crystal_size_max 0.18
_exptl_crystal_size_mid 0.13
_exptl_crystal_size_min 0.11
_refine_diff_density_max 2.884
_refine_diff_density_min -1.638
_refine_diff_density_rms 0.214
_refine_ls_extinction_method none
_refine_ls_goodness_of_fit_ref 1.048
_refine_ls_hydrogen_treatment constr
_refine_ls_matrix_type full
_refine_ls_number_parameters 229
_refine_ls_number_reflns 8075
_refine_ls_number_restraints 0
_refine_ls_restrained_S_all 1.048
_refine_ls_R_factor_all 0.0387
_refine_ls_R_factor_gt 0.0375
_refine_ls_shift/su_max 0.000
_refine_ls_shift/su_mean 0.000
_refine_ls_structure_factor_coef Fsqd
_refine_ls_weighting_details 'calc w=1/[\s^2^(Fo^2^)+(0.0498P)^2^+3.8672P] where P=(Fo^2^+2Fc^2^)/3'
_refine_ls_weighting_scheme calc
_refine_ls_wR_factor_gt 0.1034
_refine_ls_wR_factor_ref 0.1041
_reflns_number_gt 7812
_reflns_number_total 8075
_reflns_threshold_expression >2sigma(I)
_cod_data_source_file om900889k_si_001.cif
_cod_data_source_block jmv41
_cod_depositor_comments
;
The following automatic conversions were performed:

'_symmetry_cell_setting' value 'Triclinic' changed to 'triclinic'
according to /home/saulius/struct/CIF-dictionaries/cif_core.dic
dictionary named 'cif_core.dic' version 2.4.1 from 2010-06-29.

Automatic conversion script
Id: cif_fix_values 1715 2011-07-08 13:25:40Z adriana 
;
_cod_original_sg_symbol_H-M P-1
_cod_database_code 4067355

loop_
_symmetry_equiv_pos_as_xyz
'x, y, z'
'-x, -y, -z'

loop_
_atom_site_label
_atom_site_type_symbol
_atom_site_fract_x
_atom_site_fract_y
_atom_site_fract_z
_atom_site_U_iso_or_equiv
_atom_site_adp_type
_atom_site_occupancy
_atom_site_symmetry_multiplicity
_atom_site_calc_flag
_atom_site_refinement_flags
Pt1 Pt 0.60790(2) 0.26712(2) 0.09194(2) 0.01806(7) Uani 1 1 d .
S1 S 0.76031(16) 0.27426(14) 0.22662(14) 0.0196(3) Uani 1 1 d .
P1 P 0.23292(17) 0.16749(15) 0.41216(15) 0.0193(3) Uani 1 1 d .
Cl1 Cl 0.79366(17) 0.07524(15) -0.03072(15) 0.0275(3) Uani 1 1 d .
O1 O 0.7027(5) 0.3907(5) 0.3390(4) 0.0235(8) Uani 1 1 d .
N1 N 0.4237(6) 0.4349(5) 0.1845(5) 0.0196(9) Uani 1 1 d .
N2 N 0.1761(5) 0.5603(5) 0.1655(5) 0.0223(9) Uani 1 1 d .
N3 N 0.2360(6) 0.3914(5) -0.0723(5) 0.0253(10) Uani 1 1 d .
N4 N 0.4689(5) 0.2614(5) -0.0324(5) 0.0184(9) Uani 1 1 d .
F1 F 0.0554(5) 0.1781(7) 0.4260(5) 0.0601(15) Uani 1 1 d .
F2 F 0.4091(5) 0.1581(8) 0.3976(5) 0.0686(17) Uani 1 1 d .
F3 F 0.2668(8) -0.0010(4) 0.3979(4) 0.0695(19) Uani 1 1 d .
F4 F 0.1971(7) 0.3352(4) 0.4267(5) 0.0562(14) Uani 1 1 d .
F5 F 0.2716(5) 0.1713(4) 0.2472(4) 0.0311(8) Uani 1 1 d .
F6 F 0.1947(4) 0.1632(4) 0.5768(3) 0.0262(7) Uani 1 1 d .
C1 C 0.4023(7) 0.5175(6) 0.2975(6) 0.0234(11) Uani 1 1 d .
H1A H 0.4800 0.5016 0.3438 0.028 Uiso 1 1 calc R
C2 C 0.2700(8) 0.6249(7) 0.3478(6) 0.0275(12) Uani 1 1 d .
H2B H 0.2549 0.6846 0.4277 0.033 Uiso 1 1 calc R
C3 C 0.1580(7) 0.6436(7) 0.2774(6) 0.0260(12) Uani 1 1 d .
H3B H 0.0658 0.7181 0.3102 0.031 Uiso 1 1 calc R
C4 C 0.3078(6) 0.4605(6) 0.1235(5) 0.0185(10) Uani 1 1 d .
C5 C 0.3353(7) 0.3668(6) -0.0010(6) 0.0201(11) Uani 1 1 d .
C6 C 0.2679(8) 0.3037(6) -0.1870(7) 0.0288(13) Uani 1 1 d .
H6A H 0.1999 0.3206 -0.2431 0.035 Uiso 1 1 calc R
C7 C 0.3974(8) 0.1901(7) -0.2236(7) 0.0279(13) Uani 1 1 d .
H7A H 0.4172 0.1264 -0.3017 0.033 Uiso 1 1 calc R
C8 C 0.4977(7) 0.1716(6) -0.1433(6) 0.0229(11) Uani 1 1 d .
H8A H 0.5880 0.0945 -0.1669 0.028 Uiso 1 1 calc R
C9 C 0.7968(7) 0.1059(6) 0.2978(6) 0.0237(12) Uani 1 1 d .
H9A H 0.8621 0.1072 0.3585 0.036 Uiso 1 1 calc R
H9B H 0.8506 0.0310 0.2228 0.036 Uiso 1 1 calc R
H9C H 0.6978 0.0867 0.3514 0.036 Uiso 1 1 calc R
C10 C 0.9493(6) 0.2830(6) 0.1253(6) 0.0230(11) Uani 1 1 d .
H10A H 0.9425 0.3719 0.0782 0.035 Uiso 1 1 calc R
H10B H 0.9940 0.2013 0.0564 0.035 Uiso 1 1 calc R
H10C H 1.0158 0.2806 0.1855 0.035 Uiso 1 1 calc R

loop_
_atom_site_aniso_label
_atom_site_aniso_U_11
_atom_site_aniso_U_22
_atom_site_aniso_U_33
_atom_site_aniso_U_23
_atom_site_aniso_U_13
_atom_site_aniso_U_12
Pt1 0.01752(10) 0.01768(10) 0.01831(10) 0.00147(7) -0.00557(7) -0.00278(8)
S1 0.0185(6) 0.0208(6) 0.0197(6) 0.0031(5) -0.0070(5) -0.0033(5)
P1 0.0193(7) 0.0201(7) 0.0178(6) 0.0035(5) -0.0048(5) -0.0048(5)
Cl1 0.0265(7) 0.0237(7) 0.0280(7) -0.0049(5) -0.0098(6) 0.0045(5)
O1 0.028(2) 0.031(2) 0.0155(18) 0.0001(15) -0.0084(16) -0.0135(18)
N1 0.020(2) 0.022(2) 0.017(2) 0.0074(17) -0.0056(18) -0.0071(18)
N2 0.018(2) 0.027(2) 0.021(2) 0.0022(18) -0.0048(18) -0.0033(19)
N3 0.025(3) 0.025(2) 0.029(3) 0.0005(19) -0.011(2) -0.0089(19)
N4 0.014(2) 0.019(2) 0.022(2) 0.0050(16) -0.0056(18) -0.0030(16)
F1 0.033(2) 0.124(5) 0.034(2) 0.009(3) -0.0113(19) -0.037(3)
F2 0.019(2) 0.151(5) 0.034(2) 0.008(3) -0.0080(19) -0.018(3)
F3 0.137(5) 0.021(2) 0.022(2) -0.0008(16) 0.009(3) -0.007(3)
F4 0.093(4) 0.022(2) 0.036(2) 0.0056(16) 0.003(2) -0.010(2)
F5 0.039(2) 0.0338(19) 0.0208(17) 0.0064(14) -0.0065(15) -0.0118(16)
F6 0.0308(19) 0.0262(18) 0.0181(16) 0.0017(12) -0.0062(14) -0.0015(14)
C1 0.022(3) 0.027(3) 0.021(3) 0.003(2) -0.005(2) -0.007(2)
C2 0.035(3) 0.027(3) 0.020(3) 0.001(2) -0.008(2) -0.006(3)
C3 0.022(3) 0.025(3) 0.025(3) 0.002(2) 0.000(2) -0.003(2)
C4 0.017(2) 0.023(3) 0.018(2) 0.0100(19) -0.0042(19) -0.010(2)
C5 0.018(3) 0.015(2) 0.024(3) 0.0037(19) -0.002(2) -0.0052(19)
C6 0.029(3) 0.024(3) 0.035(3) 0.001(2) -0.015(3) -0.005(2)
C7 0.032(3) 0.027(3) 0.028(3) -0.004(2) -0.012(3) -0.009(2)
C8 0.018(3) 0.021(3) 0.026(3) 0.001(2) 0.000(2) -0.004(2)
C9 0.027(3) 0.025(3) 0.024(3) 0.011(2) -0.013(2) -0.009(2)
C10 0.016(3) 0.023(3) 0.031(3) 0.006(2) -0.009(2) -0.005(2)

loop_
_atom_type_symbol
_atom_type_description
_atom_type_scat_dispersion_real
_atom_type_scat_dispersion_imag
_atom_type_scat_source
C C 0.0033 0.0016 'International Tables Vol C Tables 4.2.6.8 and 6.1.1.4'
H H 0.0000 0.0000 'International Tables Vol C Tables 4.2.6.8 and 6.1.1.4'
N N 0.0061 0.0033 'International Tables Vol C Tables 4.2.6.8 and 6.1.1.4'
O O 0.0106 0.0060 'International Tables Vol C Tables 4.2.6.8 and 6.1.1.4'
F F 0.0171 0.0103 'International Tables Vol C Tables 4.2.6.8 and 6.1.1.4'
P P 0.1023 0.0942 'International Tables Vol C Tables 4.2.6.8 and 6.1.1.4'
S S 0.1246 0.1234 'International Tables Vol C Tables 4.2.6.8 and 6.1.1.4'
Pt Pt -1.7033 8.3905 'International Tables Vol C Tables 4.2.6.8 and 6.1.1.4'
Cl Cl 0.1484 0.1585 'International Tables Vol C Tables 4.2.6.8 and 6.1.1.4'

loop_
_geom_angle_atom_site_label_1
_geom_angle_atom_site_label_2
_geom_angle_atom_site_label_3
_geom_angle
N1 Pt1 N4 80.04(18)
N1 Pt1 S1 99.98(13)
N4 Pt1 S1 179.62(13)
N1 Pt1 Cl1 172.11(14)
N4 Pt1 Cl1 92.08(13)
S1 Pt1 Cl1 87.91(5)
O1 S1 C9 109.8(3)
O1 S1 C10 108.0(3)
C9 S1 C10 102.5(3)
O1 S1 Pt1 116.72(17)
C9 S1 Pt1 108.1(2)
C10 S1 Pt1 110.7(2)
F2 P1 F4 89.9(4)
F2 P1 F3 90.8(4)
F4 P1 F3 179.3(4)
F2 P1 F1 179.5(3)
F4 P1 F1 89.7(3)
F3 P1 F1 89.6(4)
F2 P1 F5 89.3(2)
F4 P1 F5 90.0(2)
F3 P1 F5 90.1(2)
F1 P1 F5 90.4(2)
F2 P1 F6 90.6(2)
F4 P1 F6 90.1(2)
F3 P1 F6 89.8(2)
F1 P1 F6 89.7(2)
F5 P1 F6 179.8(3)
C1 N1 C4 117.2(5)
C1 N1 Pt1 128.3(4)
C4 N1 Pt1 114.5(4)
C4 N2 C3 116.0(5)
C5 N3 C6 117.3(5)
C8 N4 C5 117.0(5)
C8 N4 Pt1 128.1(4)
C5 N4 Pt1 114.9(4)
N1 C1 C2 121.0(5)
C1 C2 C3 117.6(6)
N2 C3 C2 122.3(5)
N2 C4 N1 126.0(5)
N2 C4 C5 118.4(5)
N1 C4 C5 115.7(5)
N3 C5 N4 125.6(5)
N3 C5 C4 119.6(5)
N4 C5 C4 114.7(5)
N3 C6 C7 121.0(6)
C8 C7 C6 118.2(6)
N4 C8 C7 120.8(5)

loop_
_geom_bond_atom_site_label_1
_geom_bond_atom_site_label_2
_geom_bond_distance
Pt1 N1 2.046(5)
Pt1 N4 2.052(4)
Pt1 S1 2.2383(14)
Pt1 Cl1 2.2805(14)
S1 O1 1.487(4)
S1 C9 1.776(6)
S1 C10 1.775(6)
P1 F2 1.575(5)
P1 F4 1.573(4)
P1 F3 1.581(4)
P1 F1 1.587(5)
P1 F5 1.604(4)
P1 F6 1.603(4)
N1 C1 1.335(7)
N1 C4 1.360(7)
N2 C4 1.321(7)
N2 C3 1.337(8)
N3 C5 1.305(8)
N3 C6 1.356(8)
N4 C8 1.343(7)
N4 C5 1.359(7)
C1 C2 1.370(9)
C2 C3 1.398(9)
C4 C5 1.476(8)
C6 C7 1.379(9)
C7 C8 1.382(8)
